data_7713914
loop_
_publ_author_name
'Arruri, Sathyanarayana'
'R\'everet, Fran\,cois'
'Jouffret, Laurent'
'Boyer, Damien'
'Chadeyron, Genevieve'
'Cisnetti, Federico'

_publ_section_title
;
 Polymeric copper(I)--NHC complexes with bulky bidentate (N^C) ligands:
 synthesis and solid-state luminescence
;
_journal_name_full 'Dalton Transactions'
_journal_paper_doi 10.1039/D3DT01669B
_journal_year 2023
_chemical_formula_sum 'C24 H25 Cl3 Cu N3'
_chemical_formula_weight 525.36
_space_group_crystal_system monoclinic
_space_group_IT_number 14
_space_group_name_Hall '-P 2yn'
_space_group_name_H-M_alt 'P 1 21/n 1'
_atom_sites_solution_hydrogens difmap
_audit_creation_method SHELXL-2018/3
_audit_update_record
;
2023-07-25 deposited with the CCDC.	2023-09-07 downloaded from the CCDC.
;
_cell_angle_alpha 90
_cell_angle_beta 108.907(3)
_cell_angle_gamma 90
_cell_formula_units_Z 4
_cell_length_a 13.8969(14)
_cell_length_b 10.5381(11)
_cell_length_c 17.6009(17)
_cell_measurement_reflns_used 884
_cell_measurement_temperature 173.(2)
_cell_measurement_theta_max 28.0743
_cell_measurement_theta_min 2.4782
_cell_volume 2438.5(4)
_computing_cell_refinement 'APEX3 v2019.11-0 (Bruker AXS)'
_computing_data_collection APEX2
_computing_data_reduction 'SAINT V8.40B (Bruker Nano, Inc., 2019)'
_computing_molecular_graphics 'shelXle (C.B. Huebschle, rev 994)'
_computing_structure_refinement 'SHELXL-2018/3 (Sheldrick, 2018)'
_computing_structure_solution 'SHELXT 2018/2 (Sheldrick, 2018)'
_diffrn_ambient_temperature 173(2)
_diffrn_detector_area_resol_mean 8.3333
_diffrn_measured_fraction_theta_full 1.000
_diffrn_measured_fraction_theta_max 0.967
_diffrn_measurement_device_type 'Bruker APEX-II CCD'
_diffrn_measurement_method '\f and \w scans'
_diffrn_radiation_type MoK\a
_diffrn_radiation_wavelength 0.71073
_diffrn_reflns_av_R_equivalents 0.0524
_diffrn_reflns_av_unetI/netI 0.0271
_diffrn_reflns_Laue_measured_fraction_full 1.000
_diffrn_reflns_Laue_measured_fraction_max 0.967
_diffrn_reflns_limit_h_max 21
_diffrn_reflns_limit_h_min -21
_diffrn_reflns_limit_k_max 15
_diffrn_reflns_limit_k_min -15
_diffrn_reflns_limit_l_max 26
_diffrn_reflns_limit_l_min -26
_diffrn_reflns_number 99517
_diffrn_reflns_point_group_measured_fraction_full 1.000
_diffrn_reflns_point_group_measured_fraction_max 0.967
_diffrn_reflns_theta_full 25.242
_diffrn_reflns_theta_max 32.834
_diffrn_reflns_theta_min 2.264
_diffrn_source molybdene
_exptl_absorpt_coefficient_mu 1.241
_exptl_absorpt_correction_T_max 0.8476
_exptl_absorpt_correction_T_min 0.7327
_exptl_absorpt_correction_type 'Numerical Mu From Formula'
_exptl_absorpt_process_details
;
SADABS-2016/2 - Bruker AXS area detector scaling and absorption correction
;
_exptl_crystal_colour yellow
_exptl_crystal_density_diffrn 1.431
_exptl_crystal_density_method 'not measured'
_exptl_crystal_description block
_exptl_crystal_F_000 1080
_exptl_crystal_size_max 0.390
_exptl_crystal_size_mid 0.245
_exptl_crystal_size_min 0.196
_refine_diff_density_max 0.711
_refine_diff_density_min -0.699
_refine_diff_density_rms 0.068
_refine_ls_extinction_method none
_refine_ls_goodness_of_fit_ref 1.027
_refine_ls_hydrogen_treatment refall
_refine_ls_matrix_type full
_refine_ls_number_parameters 380
_refine_ls_number_reflns 8772
_refine_ls_number_restraints 0
_refine_ls_restrained_S_all 1.027
_refine_ls_R_factor_all 0.0465
_refine_ls_R_factor_gt 0.0324
_refine_ls_shift/su_max 0.001
_refine_ls_shift/su_mean 0.000
_refine_ls_structure_factor_coef Fsqd
_refine_ls_weighting_details 'w=1/[\s^2^(Fo^2^)+(0.0402P)^2^+1.0651P] where P=(Fo^2^+2Fc^2^)/3'
_refine_ls_weighting_scheme calc
_refine_ls_wR_factor_gt 0.0799
_refine_ls_wR_factor_ref 0.0867
_reflns_Friedel_coverage 0.000
_reflns_number_gt 7009
_reflns_number_total 8772
_reflns_threshold_expression 'I > 2\s(I)'
_cod_data_source_file d3dt01669b2.cif
_cod_data_source_block 2023_CuNHCLip170K_a
_cod_original_sg_symbol_H-M 'P 21/n'
_cod_database_code 7713914
_shelx_shelxl_version_number 2018/3
_shelx_space_group_comment
;
The symmetry employed for this shelxl refinement is uniquely defined
by the following loop, which should always be used as a source of
symmetry information in preference to the above space-group names.
They are only intended as comments.
;
_shelx_estimated_absorpt_t_min 0.643
_shelx_estimated_absorpt_t_max 0.793

loop_
_space_group_symop_operation_xyz
'x, y, z'
'-x+1/2, y+1/2, -z+1/2'
'-x, -y, -z'
'x-1/2, -y-1/2, z-1/2'

loop_
_atom_site_label
_atom_site_type_symbol
_atom_site_fract_x
_atom_site_fract_y
_atom_site_fract_z
_atom_site_U_iso_or_equiv
_atom_site_adp_type
_atom_site_occupancy
_atom_site_site_symmetry_order
_atom_site_calc_flag
_atom_site_refinement_flags_posn
_atom_site_refinement_flags_adp
_atom_site_refinement_flags_occupancy
_atom_site_disorder_assembly
_atom_site_disorder_group
Cu Cu 0.36043(2) 0.14016(2) 0.34583(2) 0.01826(5) Uani 1 1 d . . . . .
Cl1 Cl 0.27283(3) 0.09439(4) 0.42926(2) 0.03593(9) Uani 1 1 d . . . . .
Cl2 Cl 1.02526(4) 0.84166(6) 0.57217(4) 0.06111(15) Uani 1 1 d . . . . .
Cl3 Cl 0.89084(6) 0.66769(7) 0.46035(4) 0.0754(2) Uani 1 1 d . . . . .
N1 N 0.32999(8) -0.06528(10) 0.22695(7) 0.01842(19) Uani 1 1 d . . . . .
N2 N 0.45423(8) 0.05303(10) 0.22600(7) 0.0194(2) Uani 1 1 d . . . . .
N3 N 0.09493(8) -0.17366(10) 0.13991(6) 0.01693(19) Uani 1 1 d . . . . .
C1 C 0.38414(9) 0.03780(11) 0.26405(7) 0.0177(2) Uani 1 1 d . . . . .
C2 C 0.36515(10) -0.11301(13) 0.16727(8) 0.0232(3) Uani 1 1 d . . . . .
H2 H 0.3348(14) -0.1831(19) 0.1366(11) 0.030(5) Uiso 1 1 d . . . . .
C3 C 0.44391(10) -0.03832(14) 0.16683(9) 0.0241(3) Uani 1 1 d . . . . .
H3 H 0.4865(14) -0.0412(18) 0.1362(11) 0.029(5) Uiso 1 1 d . . . . .
C4 C 0.24575(9) -0.11786(12) 0.24969(8) 0.0197(2) Uani 1 1 d . . . . .
H4A H 0.2518(13) -0.2061(18) 0.2531(10) 0.024(4) Uiso 1 1 d . . . . .
H4B H 0.2517(13) -0.0826(17) 0.3025(10) 0.024(4) Uiso 1 1 d . . . . .
C5 C 0.14286(9) -0.08408(11) 0.19086(8) 0.0186(2) Uani 1 1 d . . . . .
C6 C 0.10132(10) 0.03719(12) 0.19304(9) 0.0253(3) Uani 1 1 d . . . . .
H6 H 0.1356(15) 0.089(2) 0.2354(12) 0.037(5) Uiso 1 1 d . . . . .
C7 C 0.00799(10) 0.06961(12) 0.13996(9) 0.0251(3) Uani 1 1 d . . . . .
C8 C -0.04423(10) -0.02360(12) 0.08304(8) 0.0214(2) Uani 1 1 d . . . . .
C9 C -0.14084(11) -0.00285(15) 0.02440(9) 0.0283(3) Uani 1 1 d . . . . .
H9 H -0.1706(14) 0.0764(19) 0.0205(11) 0.032(5) Uiso 1 1 d . . . . .
C10 C -0.18902(12) -0.09808(17) -0.02612(10) 0.0343(3) Uani 1 1 d . . . . .
H10 H -0.2516(18) -0.083(2) -0.0639(13) 0.050(6) Uiso 1 1 d . . . . .
C11 C -0.14424(12) -0.21895(16) -0.02229(10) 0.0335(3) Uani 1 1 d . . . . .
H11 H -0.1780(16) -0.287(2) -0.0550(12) 0.041(5) Uiso 1 1 d . . . . .
C12 C -0.05000(11) -0.24126(14) 0.03221(8) 0.0255(3) Uani 1 1 d . . . . .
H12 H -0.0184(13) -0.3196(18) 0.0340(11) 0.025(4) Uiso 1 1 d . . . . .
C13 C 0.00135(9) -0.14485(12) 0.08557(8) 0.0188(2) Uani 1 1 d . . . . .
C14 C -0.03791(14) 0.19764(16) 0.14315(14) 0.0399(4) Uani 1 1 d . . . . .
H14A H -0.0994(19) 0.190(2) 0.1561(14) 0.054(6) Uiso 1 1 d . . . . .
H14B H -0.0579(18) 0.240(2) 0.0896(15) 0.056(7) Uiso 1 1 d . . . . .
H14C H 0.0059(19) 0.251(3) 0.1825(15) 0.067(8) Uiso 1 1 d . . . . .
C15 C 0.53076(9) 0.15112(12) 0.24693(8) 0.0190(2) Uani 1 1 d . . . . .
C16 C 0.62043(10) 0.12946(13) 0.31001(9) 0.0243(3) Uani 1 1 d . . . . .
C17 C 0.69192(11) 0.22709(16) 0.33020(9) 0.0297(3) Uani 1 1 d . . . . .
H17 H 0.7540(15) 0.2132(19) 0.3760(12) 0.036(5) Uiso 1 1 d . . . . .
C18 C 0.67583(12) 0.34221(15) 0.29034(10) 0.0298(3) Uani 1 1 d . . . . .
C19 C 0.58532(12) 0.36062(14) 0.22818(10) 0.0279(3) Uani 1 1 d . . . . .
H19 H 0.5742(15) 0.4362(19) 0.2022(12) 0.036(5) Uiso 1 1 d . . . . .
C20 C 0.51146(10) 0.26608(13) 0.20499(8) 0.0221(2) Uani 1 1 d . . . . .
C21 C 0.41412(12) 0.28813(17) 0.13753(10) 0.0323(3) Uani 1 1 d . . . . .
H21A H 0.4021(19) 0.373(2) 0.1254(15) 0.055(7) Uiso 1 1 d . . . . .
H21B H 0.3568(16) 0.258(2) 0.1536(12) 0.040(5) Uiso 1 1 d . . . . .
H21C H 0.4170(17) 0.245(2) 0.0895(14) 0.051(6) Uiso 1 1 d . . . . .
C22 C 0.63972(14) 0.00684(18) 0.35614(12) 0.0383(4) Uani 1 1 d . . . . .
H22A H 0.697(2) 0.010(3) 0.3948(18) 0.083(9) Uiso 1 1 d . . . . .
H22B H 0.639(2) -0.065(3) 0.3237(16) 0.071(8) Uiso 1 1 d . . . . .
H22C H 0.592(2) -0.008(3) 0.3805(17) 0.078(9) Uiso 1 1 d . . . . .
C23 C 0.75437(18) 0.4461(2) 0.31560(15) 0.0496(5) Uani 1 1 d . . . . .
H23A H 0.748(3) 0.486(4) 0.363(3) 0.136(15) Uiso 1 1 d . . . . .
H23B H 0.739(3) 0.511(4) 0.283(2) 0.111(13) Uiso 1 1 d . . . . .
H23C H 0.814(3) 0.423(3) 0.3088(18) 0.087(10) Uiso 1 1 d . . . . .
C24 C 0.91547(14) 0.8269(2) 0.48846(12) 0.0423(4) Uani 1 1 d . . . . .
H24A H 0.9308(18) 0.870(2) 0.4464(14) 0.052(7) Uiso 1 1 d . . . . .
H24B H 0.8582(18) 0.856(2) 0.5035(14) 0.048(6) Uiso 1 1 d . . . . .

loop_
_atom_site_aniso_label
_atom_site_aniso_U_11
_atom_site_aniso_U_22
_atom_site_aniso_U_33
_atom_site_aniso_U_23
_atom_site_aniso_U_13
_atom_site_aniso_U_12
Cu 0.01780(8) 0.01653(7) 0.01943(8) -0.00220(5) 0.00462(6) -0.00037(5)
Cl1 0.0429(2) 0.0368(2) 0.0371(2) 0.00697(15) 0.02541(17) 0.00106(16)
Cl2 0.0503(3) 0.0580(3) 0.0626(3) -0.0102(3) 0.0012(2) -0.0102(2)
Cl3 0.1061(5) 0.0713(4) 0.0612(4) -0.0269(3) 0.0442(4) -0.0543(4)
N1 0.0142(4) 0.0166(4) 0.0230(5) -0.0031(4) 0.0039(4) -0.0018(3)
N2 0.0160(4) 0.0193(5) 0.0232(5) -0.0050(4) 0.0067(4) -0.0032(4)
N3 0.0162(4) 0.0151(4) 0.0183(5) 0.0022(4) 0.0039(4) -0.0003(3)
C1 0.0154(5) 0.0157(5) 0.0209(5) -0.0018(4) 0.0045(4) -0.0016(4)
C2 0.0203(6) 0.0220(6) 0.0259(6) -0.0091(5) 0.0054(5) -0.0011(5)
C3 0.0205(6) 0.0270(6) 0.0258(6) -0.0078(5) 0.0087(5) -0.0009(5)
C4 0.0145(5) 0.0165(5) 0.0257(6) 0.0012(4) 0.0030(4) -0.0032(4)
C5 0.0150(5) 0.0165(5) 0.0236(6) 0.0009(4) 0.0053(4) -0.0014(4)
C6 0.0205(6) 0.0165(5) 0.0368(7) -0.0043(5) 0.0064(5) -0.0017(4)
C7 0.0208(6) 0.0170(5) 0.0373(7) 0.0003(5) 0.0091(5) 0.0023(4)
C8 0.0179(5) 0.0199(6) 0.0263(6) 0.0042(5) 0.0069(5) 0.0030(4)
C9 0.0212(6) 0.0284(7) 0.0327(7) 0.0071(6) 0.0050(5) 0.0077(5)
C10 0.0230(7) 0.0401(8) 0.0307(8) 0.0046(6) -0.0040(6) 0.0068(6)
C11 0.0280(7) 0.0344(8) 0.0278(7) -0.0041(6) -0.0052(6) 0.0013(6)
C12 0.0250(6) 0.0236(6) 0.0222(6) -0.0012(5) -0.0002(5) 0.0022(5)
C13 0.0172(5) 0.0183(5) 0.0196(5) 0.0029(4) 0.0042(4) 0.0008(4)
C14 0.0311(8) 0.0227(7) 0.0610(12) -0.0054(7) 0.0081(8) 0.0090(6)
C15 0.0155(5) 0.0202(5) 0.0222(6) -0.0031(4) 0.0075(4) -0.0035(4)
C16 0.0186(6) 0.0261(6) 0.0269(6) 0.0005(5) 0.0054(5) -0.0016(5)
C17 0.0184(6) 0.0367(8) 0.0318(7) -0.0040(6) 0.0052(5) -0.0065(5)
C18 0.0275(7) 0.0323(7) 0.0346(7) -0.0095(6) 0.0169(6) -0.0138(6)
C19 0.0346(7) 0.0216(6) 0.0323(7) 0.0001(5) 0.0176(6) -0.0058(5)
C20 0.0219(6) 0.0229(6) 0.0234(6) -0.0003(5) 0.0100(5) 0.0005(5)
C21 0.0289(7) 0.0347(8) 0.0305(8) 0.0050(6) 0.0058(6) 0.0067(6)
C22 0.0331(8) 0.0335(8) 0.0403(9) 0.0110(7) 0.0009(7) 0.0017(7)
C23 0.0481(11) 0.0468(11) 0.0606(13) -0.0166(10) 0.0270(10) -0.0309(9)
C24 0.0359(9) 0.0524(11) 0.0410(10) -0.0009(8) 0.0160(8) -0.0048(8)

loop_
_atom_type_symbol
_atom_type_description
_atom_type_scat_dispersion_real
_atom_type_scat_dispersion_imag
_atom_type_scat_source
C C 0.0033 0.0016 'International Tables Vol C Tables 4.2.6.8 and 6.1.1.4'
H H 0.0000 0.0000 'International Tables Vol C Tables 4.2.6.8 and 6.1.1.4'
Cl Cl 0.1484 0.1585 'International Tables Vol C Tables 4.2.6.8 and 6.1.1.4'
Cu Cu 0.3201 1.2651 'International Tables Vol C Tables 4.2.6.8 and 6.1.1.4'
N N 0.0061 0.0033 'International Tables Vol C Tables 4.2.6.8 and 6.1.1.4'

loop_
_geom_angle_atom_site_label_1
_geom_angle_atom_site_label_2
_geom_angle_atom_site_label_3
_geom_angle
_geom_angle_site_symmetry_1
_geom_angle_site_symmetry_3
_geom_angle_publ_flag
C1 Cu N3 120.91(5) . 2 ?
C1 Cu Cl1 129.39(4) . . ?
N3 Cu Cl1 109.44(3) 2 . ?
C1 N1 C2 112.12(11) . . ?
C1 N1 C4 122.53(11) . . ?
C2 N1 C4 125.35(11) . . ?
C1 N2 C3 111.77(10) . . ?
C1 N2 C15 123.07(10) . . ?
C3 N2 C15 125.14(11) . . ?
C5 N3 C13 117.94(11) . . ?
C5 N3 Cu 122.28(8) . 2_545 ?
C13 N3 Cu 118.50(8) . 2_545 ?
N2 C1 N1 103.35(10) . . ?
N2 C1 Cu 129.11(9) . . ?
N1 C1 Cu 127.46(9) . . ?
C3 C2 N1 106.14(11) . . ?
C2 C3 N2 106.62(12) . . ?
N1 C4 C5 112.74(11) . . ?
N3 C5 C6 123.03(12) . . ?
N3 C5 C4 116.93(11) . . ?
C6 C5 C4 120.03(11) . . ?
C7 C6 C5 120.82(12) . . ?
C6 C7 C8 117.46(12) . . ?
C6 C7 C14 121.14(14) . . ?
C8 C7 C14 121.39(13) . . ?
C9 C8 C13 117.91(12) . . ?
C9 C8 C7 123.49(12) . . ?
C13 C8 C7 118.59(11) . . ?
C10 C9 C8 120.61(13) . . ?
C9 C10 C11 121.19(13) . . ?
C12 C11 C10 119.71(14) . . ?
C11 C12 C13 120.36(13) . . ?
N3 C13 C12 117.68(11) . . ?
N3 C13 C8 122.13(11) . . ?
C12 C13 C8 120.19(12) . . ?
C16 C15 C20 122.11(12) . . ?
C16 C15 N2 118.76(12) . . ?
C20 C15 N2 119.10(11) . . ?
C15 C16 C17 117.51(13) . . ?
C15 C16 C22 121.88(13) . . ?
C17 C16 C22 120.61(14) . . ?
C18 C17 C16 122.24(14) . . ?
C17 C18 C19 118.62(13) . . ?
C17 C18 C23 120.32(17) . . ?
C19 C18 C23 121.04(17) . . ?
C18 C19 C20 121.65(14) . . ?
C19 C20 C15 117.88(13) . . ?
C19 C20 C21 120.71(13) . . ?
C15 C20 C21 121.41(13) . . ?
Cl2 C24 Cl3 111.09(12) . . ?

loop_
_geom_bond_atom_site_label_1
_geom_bond_atom_site_label_2
_geom_bond_distance
_geom_bond_site_symmetry_2
_geom_bond_publ_flag
Cu C1 1.9108(12) . ?
Cu N3 2.0485(11) 2 ?
Cu Cl1 2.2427(4) . ?
Cl2 C24 1.751(2) . ?
Cl3 C24 1.752(2) . ?
N1 C1 1.3616(15) . ?
N1 C2 1.3884(17) . ?
N1 C4 1.4634(16) . ?
N2 C1 1.3586(16) . ?
N2 C3 1.3911(17) . ?
N2 C15 1.4427(15) . ?
N3 C5 1.3236(16) . ?
N3 C13 1.3755(16) . ?
C2 C3 1.3502(19) . ?
C4 C5 1.5112(17) . ?
C5 C6 1.4080(18) . ?
C6 C7 1.3735(19) . ?
C7 C8 1.4226(19) . ?
C7 C14 1.501(2) . ?
C8 C9 1.4205(19) . ?
C8 C13 1.4205(17) . ?
C9 C10 1.364(2) . ?
C10 C11 1.410(2) . ?
C11 C12 1.370(2) . ?
C12 C13 1.4103(19) . ?
C15 C16 1.3932(18) . ?
C15 C20 1.3987(18) . ?
C16 C17 1.3939(19) . ?
C16 C22 1.503(2) . ?
C17 C18 1.383(2) . ?
C18 C19 1.387(2) . ?
C18 C23 1.508(2) . ?
C19 C20 1.3933(19) . ?
C20 C21 1.501(2) . ?
